data_7054376
loop_
_publ_author_name
'Dey, Suman Kr'
'Mukherjee, Arindam'

_publ_section_title
;
 The synthesis, characterization and catecholase activity of dinuclear
 cobalt(ii/iii) complexes of an O-donor rich Schiff base ligand
;
_journal_issue 10
_journal_name_full 'New J. Chem.'
_journal_page_first 4985
_journal_paper_doi 10.1039/C4NJ00715H
_journal_volume 38
_journal_year 2014
_chemical_formula_moiety 'C42 H62 Co2 N2 O12, C H4 O'
_chemical_formula_sum 'C43 H66 Co2 N2 O13'
_chemical_formula_weight 936.84
_chemical_name_systematic
; 
 ? 
;
_space_group_IT_number 2
_symmetry_cell_setting triclinic
_symmetry_space_group_name_Hall '-P 1'
_symmetry_space_group_name_H-M 'P -1'
_atom_sites_solution_hydrogens geom
_atom_sites_solution_primary direct
_atom_sites_solution_secondary difmap
_audit_creation_method SHELXL-97
_cell_angle_alpha 92.956(10)
_cell_angle_beta 95.117(11)
_cell_angle_gamma 108.356(11)
_cell_formula_units_Z 1
_cell_length_a 9.387(5)
_cell_length_b 10.408(6)
_cell_length_c 12.422(7)
_cell_measurement_reflns_used 2326
_cell_measurement_temperature 100(2)
_cell_measurement_theta_max 24.67
_cell_measurement_theta_min 2.30
_cell_volume 1143.2(11)
_computing_cell_refinement 'Bruker SMART'
_computing_data_collection 'Bruker SMART'
_computing_data_reduction 'Bruker SAINT'
_computing_molecular_graphics 'Bruker SHELXTL'
_computing_publication_material 'Bruker SHELXTL'
_computing_structure_refinement 'SHELXL-97 (Sheldrick, 1997)'
_computing_structure_solution 'SHELXS-97 (Sheldrick, 1990)'
_diffrn_ambient_temperature 100(2)
_diffrn_measured_fraction_theta_full 0.999
_diffrn_measured_fraction_theta_max 0.999
_diffrn_measurement_device_type 'CCD area detector'
_diffrn_measurement_method 'phi and omega scans'
_diffrn_radiation_monochromator graphite
_diffrn_radiation_source 'fine-focus sealed tube'
_diffrn_radiation_type MoK\a
_diffrn_radiation_wavelength 0.71073
_diffrn_reflns_av_R_equivalents 0.1063
_diffrn_reflns_av_sigmaI/netI 0.1103
_diffrn_reflns_limit_h_max 6
_diffrn_reflns_limit_h_min -11
_diffrn_reflns_limit_k_max 12
_diffrn_reflns_limit_k_min -12
_diffrn_reflns_limit_l_max 15
_diffrn_reflns_limit_l_min -15
_diffrn_reflns_number 16313
_diffrn_reflns_theta_full 26.00
_diffrn_reflns_theta_max 26.00
_diffrn_reflns_theta_min 1.65
_exptl_absorpt_coefficient_mu 0.789
_exptl_absorpt_correction_T_max 0.7457
_exptl_absorpt_correction_T_min 0.5664
_exptl_absorpt_correction_type multi-scan
_exptl_absorpt_process_details (SADABS,Sheldrick,Bruker,2001)
_exptl_crystal_colour 'dark red'
_exptl_crystal_density_diffrn 1.361
_exptl_crystal_density_method 'not measured'
_exptl_crystal_description rhombic
_exptl_crystal_F_000 496
_exptl_crystal_size_max 0.356
_exptl_crystal_size_mid 0.309
_exptl_crystal_size_min 0.164
_refine_diff_density_max 0.915
_refine_diff_density_min -0.794
_refine_diff_density_rms 0.109
_refine_ls_extinction_method none
_refine_ls_goodness_of_fit_ref 1.046
_refine_ls_hydrogen_treatment constr
_refine_ls_matrix_type full
_refine_ls_number_parameters 290
_refine_ls_number_reflns 4498
_refine_ls_number_restraints 0
_refine_ls_restrained_S_all 1.046
_refine_ls_R_factor_all 0.0949
_refine_ls_R_factor_gt 0.0598
_refine_ls_shift/su_max 0.000
_refine_ls_shift/su_mean 0.000
_refine_ls_structure_factor_coef Fsqd
_refine_ls_weighting_details 'calc w=1/[\s^2^(Fo^2^)+(0.0796P)^2^+0.0000P] where P=(Fo^2^+2Fc^2^)/3'
_refine_ls_weighting_scheme calc
_refine_ls_wR_factor_gt 0.1512
_refine_ls_wR_factor_ref 0.1711
_reflns_number_gt 3097
_reflns_number_total 4498
_reflns_threshold_expression >2sigma(I)
_cod_data_source_file c4nj00715h3.cif
_cod_data_source_block complex1
_cod_depositor_comments
;
The following automatic conversions were performed:

'_symmetry_cell_setting' value 'Triclinic' changed to 'triclinic'
according to
/usr/data/users/saulius/crontab/automatic-downloads/rss-feeds/RSC/lib/dictionaries/cif_core.dic
dictionary named 'cif_core.dic' version 2.4.2 from 2011-04-26.

Automatic conversion script
Id: cif_fix_values 2281 2013-09-26 08:29:07Z andrius 

 Adding full bibliography for 7054376--7054378.cif.
;
_cod_original_sg_symbol_H-M P-1
_cod_database_code 7054376

loop_
_symmetry_equiv_pos_as_xyz
'x, y, z'
'-x, -y, -z'

loop_
_atom_site_label
_atom_site_type_symbol
_atom_site_fract_x
_atom_site_fract_y
_atom_site_fract_z
_atom_site_U_iso_or_equiv
_atom_site_adp_type
_atom_site_occupancy
_atom_site_symmetry_multiplicity
_atom_site_calc_flag
_atom_site_refinement_flags
Co1 Co 0.44884(6) 0.11209(6) 0.47516(5) 0.0143(2) Uani 1 1 d .
O1 O 0.4439(3) -0.0580(3) 0.4062(2) 0.0151(6) Uani 1 1 d .
O2 O 0.2623(3) 0.0377(3) 0.5404(2) 0.0172(7) Uani 1 1 d .
O3 O 0.9961(4) 0.3575(3) 0.6095(3) 0.0271(8) Uani 1 1 d .
H3 H 1.0601 0.3262 0.5893 0.041 Uiso 1 1 calc R
O4 O 0.3409(3) 0.1532(3) 0.3562(2) 0.0163(6) Uani 1 1 d .
O5 O 0.4714(3) 0.2860(3) 0.5529(2) 0.0173(7) Uani 1 1 d .
O6 O 0.2279(3) 0.2652(3) 0.5640(3) 0.0238(7) Uani 1 1 d .
N1 N 0.6390(4) 0.1867(3) 0.4279(3) 0.0146(8) Uani 1 1 d .
C1 C 0.3007(4) -0.1586(4) 0.3837(3) 0.0152(9) Uani 1 1 d .
H1A H 0.3108 -0.2384 0.3456 0.018 Uiso 1 1 calc R
H1B H 0.2344 -0.1244 0.3373 0.018 Uiso 1 1 calc R
C2 C 0.7687(5) 0.1974(4) 0.5099(3) 0.0161(9) Uani 1 1 d .
C3 C 0.1535(4) -0.0940(4) 0.5235(4) 0.0152(9) Uani 1 1 d .
H3A H 0.0747 -0.0951 0.4671 0.018 Uiso 1 1 calc R
H3B H 0.1074 -0.1180 0.5897 0.018 Uiso 1 1 calc R
C4 C 0.8807(5) 0.3407(4) 0.5226(4) 0.0204(10) Uani 1 1 d .
H4A H 0.9264 0.3601 0.4557 0.024 Uiso 1 1 calc R
H4B H 0.8274 0.4051 0.5358 0.024 Uiso 1 1 calc R
C5 C 0.6577(5) 0.2099(4) 0.3281(3) 0.0164(9) Uani 1 1 d .
H5 H 0.7563 0.2345 0.3102 0.020 Uiso 1 1 calc R
C6 C 0.5414(5) 0.2014(4) 0.2419(3) 0.0183(10) Uani 1 1 d .
C7 C 0.5857(5) 0.2222(4) 0.1360(4) 0.0213(10) Uani 1 1 d .
H7 H 0.6866 0.2382 0.1259 0.026 Uiso 1 1 calc R
C8 C 0.4855(5) 0.2195(5) 0.0485(4) 0.0238(10) Uani 1 1 d .
C9 C 0.3383(5) 0.2084(5) 0.0709(4) 0.0250(11) Uani 1 1 d .
H9 H 0.2701 0.2137 0.0136 0.030 Uiso 1 1 calc R
C10 C 0.2869(5) 0.1901(4) 0.1725(4) 0.0202(10) Uani 1 1 d .
C11 C 0.1256(5) 0.1821(5) 0.1907(4) 0.0247(11) Uani 1 1 d .
C12 C 0.1294(5) 0.2961(5) 0.2748(4) 0.0298(12) Uani 1 1 d .
H12A H 0.1762 0.2827 0.3434 0.045 Uiso 1 1 calc R
H12B H 0.0282 0.2951 0.2823 0.045 Uiso 1 1 calc R
H12C H 0.1862 0.3820 0.2516 0.045 Uiso 1 1 calc R
C13 C 0.0346(6) 0.2003(6) 0.0858(4) 0.0427(15) Uani 1 1 d .
H13A H 0.0801 0.2895 0.0631 0.064 Uiso 1 1 calc R
H13B H -0.0674 0.1894 0.0994 0.064 Uiso 1 1 calc R
H13C H 0.0347 0.1334 0.0297 0.064 Uiso 1 1 calc R
C14 C 0.0397(5) 0.0408(5) 0.2277(4) 0.0303(12) Uani 1 1 d .
H14A H 0.0421 -0.0292 0.1751 0.046 Uiso 1 1 calc R
H14B H -0.0632 0.0348 0.2343 0.046 Uiso 1 1 calc R
H14C H 0.0872 0.0293 0.2966 0.046 Uiso 1 1 calc R
C15 C 0.3907(5) 0.1800(4) 0.2607(3) 0.0169(9) Uani 1 1 d .
C16 C 0.5288(6) 0.2337(5) -0.0684(4) 0.0288(11) Uani 1 1 d .
C17 C 0.6643(7) 0.1849(8) -0.0809(4) 0.0542(19) Uani 1 1 d .
H17A H 0.6796 0.1790 -0.1562 0.081 Uiso 1 1 calc R
H17B H 0.6457 0.0970 -0.0539 0.081 Uiso 1 1 calc R
H17C H 0.7529 0.2480 -0.0406 0.081 Uiso 1 1 calc R
C18 C 0.4022(7) 0.1456(7) -0.1497(4) 0.0474(16) Uani 1 1 d .
H18A H 0.3201 0.1822 -0.1540 0.071 Uiso 1 1 calc R
H18B H 0.3681 0.0551 -0.1273 0.071 Uiso 1 1 calc R
H18C H 0.4380 0.1436 -0.2196 0.071 Uiso 1 1 calc R
C19 C 0.5630(8) 0.3805(6) -0.0963(5) 0.0558(18) Uani 1 1 d .
H19A H 0.5818 0.3865 -0.1708 0.084 Uiso 1 1 calc R
H19B H 0.6505 0.4372 -0.0506 0.084 Uiso 1 1 calc R
H19C H 0.4782 0.4103 -0.0849 0.084 Uiso 1 1 calc R
C20 C 0.3665(5) 0.3311(4) 0.5788(3) 0.0187(10) Uani 1 1 d .
C21 C 0.4148(5) 0.4753(4) 0.6296(4) 0.0239(10) Uani 1 1 d .
H21A H 0.3937 0.5335 0.5773 0.036 Uiso 1 1 calc R
H21B H 0.5211 0.5050 0.6531 0.036 Uiso 1 1 calc R
H21C H 0.3602 0.4792 0.6909 0.036 Uiso 1 1 calc R
C22 C 0.9147(13) 0.5518(12) 0.1366(9) 0.048(3) Uani 0.50 1 d P
H22A H 0.8733 0.6241 0.1484 0.072 Uiso 0.50 1 calc PR
H22B H 0.8702 0.5016 0.0683 0.072 Uiso 0.50 1 calc PR
H22C H 1.0221 0.5891 0.1359 0.072 Uiso 0.50 1 calc PR
O7 O 0.8857(7) 0.4712(5) 0.2140(5) 0.0187(13) Uani 0.50 1 d P
H7A H 0.9094 0.5162 0.2728 0.028 Uiso 0.50 1 calc PR

loop_
_atom_site_aniso_label
_atom_site_aniso_U_11
_atom_site_aniso_U_22
_atom_site_aniso_U_33
_atom_site_aniso_U_23
_atom_site_aniso_U_13
_atom_site_aniso_U_12
Co1 0.0145(3) 0.0146(3) 0.0167(3) 0.0051(2) 0.0032(2) 0.0076(2)
O1 0.0131(16) 0.0166(14) 0.0176(15) 0.0044(12) 0.0019(12) 0.0070(12)
O2 0.0098(15) 0.0191(15) 0.0237(16) 0.0054(13) 0.0051(12) 0.0047(12)
O3 0.0170(18) 0.0295(18) 0.036(2) 0.0029(15) -0.0032(14) 0.0101(14)
O4 0.0136(16) 0.0201(15) 0.0184(15) 0.0066(12) 0.0046(12) 0.0085(12)
O5 0.0169(16) 0.0177(15) 0.0217(16) 0.0058(13) 0.0049(13) 0.0106(13)
O6 0.0145(17) 0.0225(16) 0.037(2) 0.0021(14) 0.0030(14) 0.0095(14)
N1 0.018(2) 0.0124(17) 0.0178(19) 0.0055(14) 0.0043(15) 0.0096(15)
C1 0.012(2) 0.016(2) 0.019(2) 0.0047(17) 0.0006(17) 0.0049(17)
C2 0.011(2) 0.021(2) 0.018(2) 0.0040(18) 0.0005(17) 0.0078(18)
C3 0.012(2) 0.0108(19) 0.024(2) 0.0035(17) 0.0042(18) 0.0041(17)
C4 0.018(2) 0.017(2) 0.028(2) 0.0035(19) 0.0050(19) 0.0079(19)
C5 0.018(2) 0.016(2) 0.019(2) 0.0033(18) 0.0067(18) 0.0091(18)
C6 0.023(3) 0.018(2) 0.017(2) 0.0079(18) 0.0071(19) 0.0101(19)
C7 0.021(2) 0.022(2) 0.025(2) 0.0062(19) 0.0059(19) 0.011(2)
C8 0.030(3) 0.029(2) 0.018(2) 0.007(2) 0.004(2) 0.016(2)
C9 0.026(3) 0.033(3) 0.021(2) 0.009(2) 0.002(2) 0.016(2)
C10 0.018(2) 0.025(2) 0.022(2) 0.0060(19) 0.0029(19) 0.0110(19)
C11 0.020(3) 0.038(3) 0.021(2) 0.007(2) 0.0024(19) 0.015(2)
C12 0.025(3) 0.039(3) 0.035(3) 0.011(2) 0.008(2) 0.021(2)
C13 0.030(3) 0.072(4) 0.035(3) 0.017(3) -0.001(2) 0.027(3)
C14 0.016(3) 0.039(3) 0.033(3) 0.003(2) 0.001(2) 0.005(2)
C15 0.021(2) 0.014(2) 0.020(2) 0.0045(18) 0.0076(18) 0.0103(18)
C16 0.029(3) 0.046(3) 0.022(3) 0.012(2) 0.008(2) 0.024(2)
C17 0.050(4) 0.114(6) 0.023(3) 0.019(3) 0.014(3) 0.057(4)
C18 0.049(4) 0.076(4) 0.026(3) 0.003(3) 0.007(3) 0.031(3)
C19 0.073(5) 0.054(4) 0.042(4) 0.022(3) 0.020(3) 0.017(3)
C20 0.021(3) 0.019(2) 0.019(2) 0.0043(18) 0.0048(19) 0.0109(19)
C21 0.020(3) 0.021(2) 0.033(3) 0.001(2) 0.005(2) 0.010(2)
C22 0.048(8) 0.050(7) 0.024(6) -0.004(5) -0.006(5) -0.013(6)
O7 0.019(3) 0.014(3) 0.023(3) -0.006(2) -0.011(3) 0.009(3)

loop_
_atom_type_symbol
_atom_type_description
_atom_type_scat_dispersion_real
_atom_type_scat_dispersion_imag
_atom_type_scat_source
C C 0.0033 0.0016 'International Tables Vol C Tables 4.2.6.8 and 6.1.1.4'
H H 0.0000 0.0000 'International Tables Vol C Tables 4.2.6.8 and 6.1.1.4'
N N 0.0061 0.0033 'International Tables Vol C Tables 4.2.6.8 and 6.1.1.4'
O O 0.0106 0.0060 'International Tables Vol C Tables 4.2.6.8 and 6.1.1.4'
Co Co 0.3494 0.9721 'International Tables Vol C Tables 4.2.6.8 and 6.1.1.4'

loop_
_geom_angle_atom_site_label_1
_geom_angle_atom_site_label_2
_geom_angle_atom_site_label_3
_geom_angle
_geom_angle_site_symmetry_1
_geom_angle_site_symmetry_3
O4 Co1 N1 95.72(14) . .
O4 Co1 O1 93.27(12) . .
N1 Co1 O1 87.32(13) . .
O4 Co1 O1 176.37(13) . 2_656
N1 Co1 O1 85.10(13) . 2_656
O1 Co1 O1 83.23(13) . 2_656
O4 Co1 O2 90.02(13) . .
N1 Co1 O2 173.71(14) . .
O1 Co1 O2 94.95(12) . .
O1 Co1 O2 89.34(12) 2_656 .
O4 Co1 O5 91.36(13) . .
N1 Co1 O5 89.67(14) . .
O1 Co1 O5 174.70(12) . .
O1 Co1 O5 92.17(12) 2_656 .
O2 Co1 O5 87.61(12) . .
O4 Co1 Co1 134.96(10) . 2_656
N1 Co1 Co1 84.92(10) . 2_656
O1 Co1 Co1 41.69(8) . 2_656
O1 Co1 Co1 41.53(9) 2_656 2_656
O2 Co1 Co1 92.86(9) . 2_656
O5 Co1 Co1 133.65(9) . 2_656
C1 O1 Co1 116.7(2) . .
C1 O1 Co1 107.4(2) . 2_656
Co1 O1 Co1 96.77(13) . 2_656
C3 O2 Co1 129.7(3) . .
C4 O3 H3 109.5 . .
C15 O4 Co1 125.3(3) . .
C20 O5 Co1 127.3(3) . .
C5 N1 C2 121.6(4) . .
C5 N1 Co1 123.0(3) . .
C2 N1 Co1 114.8(3) . .
O1 C1 C2 110.2(3) . 2_656
O1 C1 H1A 109.6 . .
C2 C1 H1A 109.6 2_656 .
O1 C1 H1B 109.6 . .
C2 C1 H1B 109.6 2_656 .
H1A C1 H1B 108.1 . .
N1 C2 C4 110.9(3) . .
N1 C2 C3 109.7(3) . 2_656
C4 C2 C3 110.5(3) . 2_656
N1 C2 C1 105.6(3) . 2_656
C4 C2 C1 111.3(4) . 2_656
C3 C2 C1 108.8(3) 2_656 2_656
O2 C3 C2 109.2(3) . 2_656
O2 C3 H3A 109.8 . .
C2 C3 H3A 109.8 2_656 .
O2 C3 H3B 109.8 . .
C2 C3 H3B 109.8 2_656 .
H3A C3 H3B 108.3 . .
O3 C4 C2 111.8(3) . .
O3 C4 H4A 109.3 . .
C2 C4 H4A 109.3 . .
O3 C4 H4B 109.3 . .
C2 C4 H4B 109.3 . .
H4A C4 H4B 107.9 . .
N1 C5 C6 126.5(4) . .
N1 C5 H5 116.7 . .
C6 C5 H5 116.7 . .
C15 C6 C7 120.4(4) . .
C15 C6 C5 122.2(4) . .
C7 C6 C5 117.4(4) . .
C8 C7 C6 122.4(4) . .
C8 C7 H7 118.8 . .
C6 C7 H7 118.8 . .
C7 C8 C9 115.9(4) . .
C7 C8 C16 123.4(4) . .
C9 C8 C16 120.6(4) . .
C10 C9 C8 124.9(4) . .
C10 C9 H9 117.6 . .
C8 C9 H9 117.6 . .
C9 C10 C15 117.8(4) . .
C9 C10 C11 121.7(4) . .
C15 C10 C11 120.5(4) . .
C10 C11 C12 109.5(4) . .
C10 C11 C13 112.0(4) . .
C12 C11 C13 107.2(4) . .
C10 C11 C14 110.2(4) . .
C12 C11 C14 111.0(4) . .
C13 C11 C14 106.9(4) . .
C11 C12 H12A 109.5 . .
C11 C12 H12B 109.5 . .
H12A C12 H12B 109.5 . .
C11 C12 H12C 109.5 . .
H12A C12 H12C 109.5 . .
H12B C12 H12C 109.5 . .
C11 C13 H13A 109.5 . .
C11 C13 H13B 109.5 . .
H13A C13 H13B 109.5 . .
C11 C13 H13C 109.5 . .
H13A C13 H13C 109.5 . .
H13B C13 H13C 109.5 . .
C11 C14 H14A 109.5 . .
C11 C14 H14B 109.5 . .
H14A C14 H14B 109.5 . .
C11 C14 H14C 109.5 . .
H14A C14 H14C 109.5 . .
H14B C14 H14C 109.5 . .
O4 C15 C6 123.3(4) . .
O4 C15 C10 118.6(4) . .
C6 C15 C10 118.1(4) . .
C18 C16 C19 108.0(4) . .
C18 C16 C17 106.3(5) . .
C19 C16 C17 110.9(5) . .
C18 C16 C8 111.2(4) . .
C19 C16 C8 110.4(4) . .
C17 C16 C8 110.0(4) . .
C16 C17 H17A 109.5 . .
C16 C17 H17B 109.5 . .
H17A C17 H17B 109.5 . .
C16 C17 H17C 109.5 . .
H17A C17 H17C 109.5 . .
H17B C17 H17C 109.5 . .
C16 C18 H18A 109.5 . .
C16 C18 H18B 109.5 . .
H18A C18 H18B 109.5 . .
C16 C18 H18C 109.5 . .
H18A C18 H18C 109.5 . .
H18B C18 H18C 109.5 . .
C16 C19 H19A 109.5 . .
C16 C19 H19B 109.5 . .
H19A C19 H19B 109.5 . .
C16 C19 H19C 109.5 . .
H19A C19 H19C 109.5 . .
H19B C19 H19C 109.5 . .
O6 C20 O5 124.9(4) . .
O6 C20 C21 118.5(4) . .
O5 C20 C21 116.6(4) . .
C20 C21 H21A 109.5 . .
C20 C21 H21B 109.5 . .
H21A C21 H21B 109.5 . .
C20 C21 H21C 109.5 . .
H21A C21 H21C 109.5 . .
H21B C21 H21C 109.5 . .
O7 C22 H22A 109.5 . .
O7 C22 H22B 109.5 . .
H22A C22 H22B 109.5 . .
O7 C22 H22C 109.5 . .
H22A C22 H22C 109.5 . .
H22B C22 H22C 109.5 . .
C22 O7 H7A 109.5 . .

loop_
_geom_bond_atom_site_label_1
_geom_bond_atom_site_label_2
_geom_bond_distance
_geom_bond_site_symmetry_2
Co1 O4 1.862(3) .
Co1 N1 1.869(4) .
Co1 O1 1.912(3) .
Co1 O1 1.918(3) 2_656
Co1 O2 1.945(3) .
Co1 O5 1.948(3) .
Co1 Co1 2.8640(16) 2_656
O1 C1 1.414(5) .
O1 Co1 1.918(3) 2_656
O2 C3 1.420(5) .
O3 C4 1.421(5) .
O3 H3 0.8200 .
O4 C15 1.324(5) .
O5 C20 1.275(5) .
O6 C20 1.257(5) .
N1 C5 1.293(5) .
N1 C2 1.488(5) .
C1 C2 1.542(6) 2_656
C1 H1A 0.9700 .
C1 H1B 0.9700 .
C2 C4 1.521(6) .
C2 C3 1.538(6) 2_656
C2 C1 1.542(6) 2_656
C3 C2 1.538(6) 2_656
C3 H3A 0.9700 .
C3 H3B 0.9700 .
C4 H4A 0.9700 .
C4 H4B 0.9700 .
C5 C6 1.437(6) .
C5 H5 0.9300 .
C6 C15 1.404(6) .
C6 C7 1.421(6) .
C7 C8 1.365(6) .
C7 H7 0.9300 .
C8 C9 1.403(7) .
C8 C16 1.545(6) .
C9 C10 1.392(6) .
C9 H9 0.9300 .
C10 C15 1.431(6) .
C10 C11 1.527(6) .
C11 C12 1.530(7) .
C11 C13 1.546(6) .
C11 C14 1.554(6) .
C12 H12A 0.9600 .
C12 H12B 0.9600 .
C12 H12C 0.9600 .
C13 H13A 0.9600 .
C13 H13B 0.9600 .
C13 H13C 0.9600 .
C14 H14A 0.9600 .
C14 H14B 0.9600 .
C14 H14C 0.9600 .
C16 C18 1.509(8) .
C16 C19 1.524(7) .
C16 C17 1.528(7) .
C17 H17A 0.9600 .
C17 H17B 0.9600 .
C17 H17C 0.9600 .
C18 H18A 0.9600 .
C18 H18B 0.9600 .
C18 H18C 0.9600 .
C19 H19A 0.9600 .
C19 H19B 0.9600 .
C19 H19C 0.9600 .
C20 C21 1.510(6) .
C21 H21A 0.9600 .
C21 H21B 0.9600 .
C21 H21C 0.9600 .
C22 O7 1.299(11) .
C22 H22A 0.9600 .
C22 H22B 0.9600 .
C22 H22C 0.9600 .
O7 H7A 0.8200 .
